data_4342365
loop_
_publ_author_name
'Ghalib, Mohammed'
'Jones, Peter G.'
'Schulzke, Carola'
'Sziebert, D\'enes'
'Nyul\'aszi, L\'aszl\'o'
'Heinicke, Joachim W.'

_publ_section_title
;
 \p-Rich \s(2)P-Heterocycles: Bent \h(1)-P- and \m(2)-P-Coordinated
 1,3-Benzazaphosphole Copper(I) Halide Complexes.
;
_journal_issue 5
_journal_name_full 'Inorganic chemistry'
_journal_page_first 2117
_journal_paper_doi 10.1021/ic502367d
_journal_volume 54
_journal_year 2015
_chemical_formula_sum 'C48 H64 Br2 Cu2 N4 P4'
_chemical_formula_weight 1107.81
_chemical_name_systematic
;
 ?
;
_space_group_IT_number 2
_symmetry_cell_setting triclinic
_symmetry_space_group_name_Hall '-P 1'
_symmetry_space_group_name_H-M 'P -1'
_atom_sites_solution_hydrogens geom
_atom_sites_solution_primary direct
_atom_sites_solution_secondary difmap
_audit_creation_method SHELXL-97
_cell_angle_alpha 105.610(6)
_cell_angle_beta 105.449(6)
_cell_angle_gamma 92.851(6)
_cell_formula_units_Z 1
_cell_length_a 8.8940(6)
_cell_length_b 9.8683(7)
_cell_length_c 15.2708(9)
_cell_measurement_reflns_used 32123
_cell_measurement_temperature 100(2)
_cell_measurement_theta_max 75.7797
_cell_measurement_theta_min 4.6890
_cell_volume 1233.53(15)
_computing_cell_refinement
;
CrysAlisPro, Oxford Diffraction Ltd.,
Version 1.171.34.40 (release 27-08-2010 CrysAlis171 .NET)
(compiled Aug 27 2010,11:50:40)
;
_computing_data_collection
;
CrysAlisPro, Oxford Diffraction Ltd.,
Version 1.171.34.40 (release 27-08-2010 CrysAlis171 .NET)
(compiled Aug 27 2010,11:50:40)
;
_computing_data_reduction
;
CrysAlisPro, Oxford Diffraction Ltd.,
Version 1.171.34.40 (release 27-08-2010 CrysAlis171 .NET)
(compiled Aug 27 2010,11:50:40)
;
_computing_molecular_graphics 'Siemens XP'
_computing_publication_material SHELXL-97
_computing_structure_refinement 'SHELXL-97 (Sheldrick, 1997)'
_computing_structure_solution 'SHELXS-97 (Sheldrick, 1990)'
_diffrn_ambient_temperature 100(2)
_diffrn_detector_area_resol_mean 10.3543
_diffrn_measured_fraction_theta_full 0.996
_diffrn_measured_fraction_theta_max 0.990
_diffrn_measurement_device_type 'Oxford Diffraction Xcalibur, Atlas, Nova'
_diffrn_measurement_method \w-scan
_diffrn_radiation_monochromator mirror
_diffrn_radiation_source 'Nova (Cu) X-ray Source'
_diffrn_radiation_type CuK\a
_diffrn_radiation_wavelength 1.54184
_diffrn_reflns_av_R_equivalents 0.0372
_diffrn_reflns_av_sigmaI/netI 0.0140
_diffrn_reflns_limit_h_max 11
_diffrn_reflns_limit_h_min -10
_diffrn_reflns_limit_k_max 12
_diffrn_reflns_limit_k_min -12
_diffrn_reflns_limit_l_max 19
_diffrn_reflns_limit_l_min -19
_diffrn_reflns_number 43349
_diffrn_reflns_theta_full 75.00
_diffrn_reflns_theta_max 75.97
_diffrn_reflns_theta_min 4.69
_exptl_absorpt_coefficient_mu 4.468
_exptl_absorpt_correction_T_max 1.00000
_exptl_absorpt_correction_T_min 0.51548
_exptl_absorpt_correction_type multi-scan
_exptl_absorpt_process_details
;
CrysAlisPro, Oxford Diffraction Ltd.,
Version 1.171.34.40 (release 27-08-2010 CrysAlis171 .NET)
(compiled Aug 27 2010,11:50:40)
;
_exptl_crystal_colour colourless
_exptl_crystal_density_diffrn 1.491
_exptl_crystal_density_meas ?
_exptl_crystal_density_method 'not measured'
_exptl_crystal_description plate
_exptl_crystal_F_000 568
_exptl_crystal_size_max 0.17
_exptl_crystal_size_mid 0.17
_exptl_crystal_size_min 0.03
_refine_diff_density_max 0.685
_refine_diff_density_min -0.542
_refine_diff_density_rms 0.071
_refine_ls_extinction_method none
_refine_ls_goodness_of_fit_ref 1.066
_refine_ls_hydrogen_treatment constr
_refine_ls_matrix_type full
_refine_ls_number_parameters 277
_refine_ls_number_reflns 5102
_refine_ls_number_restraints 0
_refine_ls_restrained_S_all 1.066
_refine_ls_R_factor_all 0.0309
_refine_ls_R_factor_gt 0.0291
_refine_ls_shift/su_max 0.001
_refine_ls_shift/su_mean 0.000
_refine_ls_structure_factor_coef Fsqd
_refine_ls_weighting_details 'calc w=1/[\s^2^(Fo^2^)+(0.0412P)^2^+1.2300P] where P=(Fo^2^+2Fc^2^)/3'
_refine_ls_weighting_scheme calc
_refine_ls_wR_factor_gt 0.0759
_refine_ls_wR_factor_ref 0.0775
_reflns_number_gt 4794
_reflns_number_total 5102
_reflns_threshold_expression >2sigma(I)
_cod_data_source_file ic502367d_si_002.cif
_cod_data_source_block grecu
_cod_depositor_comments
;
The following automatic conversions were performed:

'_exptl_crystal_density_meas' value 'not measured' was changed to '?'
- the value is perceived as not measured.

Automatic conversion script
Id: cif_fix_values 3008 2015-01-20 13:52:24Z robertas 

 Adding full bibliography for 4342364--4342369.cif.
;
_cod_original_cell_volume 1233.53(14)
_cod_database_code 4342365

loop_
_symmetry_equiv_pos_as_xyz
'x, y, z'
'-x, -y, -z'

loop_
_atom_site_label
_atom_site_type_symbol
_atom_site_fract_x
_atom_site_fract_y
_atom_site_fract_z
_atom_site_U_iso_or_equiv
_atom_site_adp_type
_atom_site_occupancy
_atom_site_symmetry_multiplicity
_atom_site_calc_flag
_atom_site_refinement_flags
Cu Cu 0.17087(3) 0.07748(3) 0.49854(2) 0.02181(9) Uani 1 1 d .
Br Br -0.11276(2) 0.11608(2) 0.435230(14) 0.02246(7) Uani 1 1 d .
N1 N 0.6567(2) 0.33203(18) 0.66632(12) 0.0220(3) Uani 1 1 d .
C2 C 0.5340(2) 0.2824(2) 0.58586(14) 0.0232(4) Uani 1 1 d .
H2 H 0.5471 0.2639 0.5242 0.028 Uiso 1 1 calc R
P3 P 0.35396(6) 0.25582(5) 0.60375(4) 0.02332(12) Uani 1 1 d .
C3A C 0.4471(2) 0.3090(2) 0.72815(14) 0.0228(4) Uani 1 1 d .
C4 C 0.3832(3) 0.3198(2) 0.80409(16) 0.0279(4) Uani 1 1 d .
H4 H 0.2731 0.2973 0.7922 0.033 Uiso 1 1 calc R
C5 C 0.4807(3) 0.3632(2) 0.89588(16) 0.0316(5) Uani 1 1 d .
H5 H 0.4376 0.3700 0.9473 0.038 Uiso 1 1 calc R
C6 C 0.6436(3) 0.3975(2) 0.91434(15) 0.0311(5) Uani 1 1 d .
H6 H 0.7091 0.4257 0.9782 0.037 Uiso 1 1 calc R
C7 C 0.7103(3) 0.3909(2) 0.84171(15) 0.0267(4) Uani 1 1 d .
H7 H 0.8203 0.4157 0.8548 0.032 Uiso 1 1 calc R
C7A C 0.6112(2) 0.3466(2) 0.74795(14) 0.0217(4) Uani 1 1 d .
C8 C 0.8191(2) 0.3585(2) 0.66331(15) 0.0232(4) Uani 1 1 d .
H8A H 0.8328 0.2865 0.6077 0.028 Uiso 1 1 calc R
H8B H 0.8913 0.3443 0.7209 0.028 Uiso 1 1 calc R
C9 C 0.8691(2) 0.5063(2) 0.65738(15) 0.0233(4) Uani 1 1 d .
C10 C 0.8732(3) 0.6226(2) 0.74765(16) 0.0296(5) Uani 1 1 d .
H10A H 0.7694 0.6186 0.7583 0.044 Uiso 1 1 calc R
H10B H 0.9013 0.7155 0.7406 0.044 Uiso 1 1 calc R
H10C H 0.9516 0.6082 0.8020 0.044 Uiso 1 1 calc R
C11 C 1.0341(3) 0.5036(2) 0.64433(18) 0.0322(5) Uani 1 1 d .
H11A H 1.1068 0.4857 0.6995 0.048 Uiso 1 1 calc R
H11B H 1.0702 0.5952 0.6384 0.048 Uiso 1 1 calc R
H11C H 1.0307 0.4280 0.5868 0.048 Uiso 1 1 calc R
C12 C 0.7583(3) 0.5365(3) 0.57150(17) 0.0311(5) Uani 1 1 d .
H12A H 0.7554 0.4617 0.5136 0.047 Uiso 1 1 calc R
H12B H 0.7962 0.6284 0.5667 0.047 Uiso 1 1 calc R
H12C H 0.6524 0.5387 0.5790 0.047 Uiso 1 1 calc R
N1' N 0.3949(2) 0.00989(17) 0.23961(12) 0.0204(3) Uani 1 1 d .
C2' C 0.4165(2) 0.0432(2) 0.33499(14) 0.0215(4) Uani 1 1 d .
H2' H 0.5163 0.0784 0.3805 0.026 Uiso 1 1 calc R
P3' P 0.24850(6) 0.01642(5) 0.36583(4) 0.02239(11) Uani 1 1 d .
C3' C 0.1405(2) -0.0455(2) 0.24433(14) 0.0227(4) Uani 1 1 d .
C4' C -0.0194(2) -0.0983(2) 0.20153(15) 0.0265(4) Uani 1 1 d .
H4' H -0.0883 -0.0985 0.2395 0.032 Uiso 1 1 calc R
C5' C -0.0755(3) -0.1497(2) 0.10429(16) 0.0309(5) Uani 1 1 d .
H5' H -0.1833 -0.1871 0.0752 0.037 Uiso 1 1 calc R
C6' C 0.0246(3) -0.1476(2) 0.04754(15) 0.0297(5) Uani 1 1 d .
H6' H -0.0166 -0.1839 -0.0196 0.036 Uiso 1 1 calc R
C7A' C 0.2404(2) -0.0426(2) 0.18672(14) 0.0211(4) Uani 1 1 d .
C7' C 0.1819(3) -0.0937(2) 0.08721(15) 0.0257(4) Uani 1 1 d .
H7' H 0.2487 -0.0913 0.0483 0.031 Uiso 1 1 calc R
C8' C 0.5255(2) 0.0303(2) 0.20040(14) 0.0219(4) Uani 1 1 d .
H8'1 H 0.5052 -0.0422 0.1380 0.026 Uiso 1 1 calc R
H8'2 H 0.6233 0.0134 0.2431 0.026 Uiso 1 1 calc R
C9' C 0.5527(2) 0.1781(2) 0.18712(14) 0.0229(4) Uani 1 1 d .
C10' C 0.5712(2) 0.2951(2) 0.27985(15) 0.0243(4) Uani 1 1 d .
H10D H 0.5949 0.3878 0.2710 0.036 Uiso 1 1 calc R
H10E H 0.6574 0.2803 0.3304 0.036 Uiso 1 1 calc R
H10F H 0.4732 0.2922 0.2975 0.036 Uiso 1 1 calc R
C11' C 0.7068(3) 0.1827(3) 0.15964(17) 0.0316(5) Uani 1 1 d .
H11D H 0.6986 0.1025 0.1036 0.047 Uiso 1 1 calc R
H11E H 0.7944 0.1767 0.2127 0.047 Uiso 1 1 calc R
H11F H 0.7256 0.2719 0.1451 0.047 Uiso 1 1 calc R
C12' C 0.4189(3) 0.2010(2) 0.10840(15) 0.0297(5) Uani 1 1 d .
H12D H 0.3192 0.1887 0.1230 0.045 Uiso 1 1 calc R
H12E H 0.4140 0.1317 0.0478 0.045 Uiso 1 1 calc R
H12F H 0.4376 0.2972 0.1038 0.045 Uiso 1 1 calc R

loop_
_atom_site_aniso_label
_atom_site_aniso_U_11
_atom_site_aniso_U_22
_atom_site_aniso_U_33
_atom_site_aniso_U_23
_atom_site_aniso_U_13
_atom_site_aniso_U_12
Cu 0.01944(15) 0.02394(16) 0.02089(15) 0.00603(11) 0.00568(11) -0.00357(11)
Br 0.02059(11) 0.02553(12) 0.02264(11) 0.00985(8) 0.00638(8) -0.00051(8)
N1 0.0198(8) 0.0215(8) 0.0231(8) 0.0050(6) 0.0059(7) -0.0014(6)
C2 0.0229(10) 0.0228(9) 0.0213(9) 0.0052(7) 0.0044(8) -0.0027(7)
P3 0.0198(2) 0.0245(2) 0.0229(2) 0.00611(19) 0.00393(19) -0.00423(19)
C3A 0.0238(10) 0.0181(9) 0.0254(10) 0.0069(7) 0.0061(8) -0.0025(7)
C4 0.0307(11) 0.0229(10) 0.0320(11) 0.0077(8) 0.0137(9) -0.0025(8)
C5 0.0420(13) 0.0292(11) 0.0276(11) 0.0091(9) 0.0167(10) 0.0001(9)
C6 0.0390(12) 0.0304(11) 0.0211(10) 0.0071(8) 0.0053(9) 0.0015(9)
C7 0.0247(10) 0.0267(10) 0.0257(10) 0.0068(8) 0.0039(8) 0.0009(8)
C7A 0.0247(10) 0.0174(9) 0.0228(9) 0.0060(7) 0.0070(8) 0.0002(7)
C8 0.0203(9) 0.0215(9) 0.0266(10) 0.0047(8) 0.0075(8) 0.0001(7)
C9 0.0193(9) 0.0214(9) 0.0273(10) 0.0050(8) 0.0072(8) -0.0025(7)
C10 0.0264(11) 0.0238(10) 0.0341(11) 0.0022(9) 0.0087(9) -0.0016(8)
C11 0.0232(11) 0.0318(11) 0.0398(12) 0.0050(9) 0.0132(9) -0.0026(9)
C12 0.0287(11) 0.0319(11) 0.0322(11) 0.0130(9) 0.0060(9) -0.0035(9)
N1' 0.0201(8) 0.0213(8) 0.0201(8) 0.0065(6) 0.0063(6) -0.0007(6)
C2' 0.0220(9) 0.0213(9) 0.0197(9) 0.0057(7) 0.0049(7) -0.0021(7)
P3' 0.0196(2) 0.0270(3) 0.0200(2) 0.00674(19) 0.00608(19) -0.00332(19)
C3' 0.0222(10) 0.0216(9) 0.0247(10) 0.0084(8) 0.0063(8) -0.0010(7)
C4' 0.0215(10) 0.0285(10) 0.0293(11) 0.0103(8) 0.0062(8) -0.0020(8)
C5' 0.0211(10) 0.0333(11) 0.0332(11) 0.0103(9) 0.0002(9) -0.0038(8)
C6' 0.0301(11) 0.0300(11) 0.0222(10) 0.0066(8) -0.0013(8) -0.0024(9)
C7A' 0.0216(9) 0.0186(9) 0.0221(9) 0.0066(7) 0.0046(8) -0.0010(7)
C7' 0.0274(11) 0.0271(10) 0.0213(10) 0.0079(8) 0.0050(8) -0.0012(8)
C8' 0.0202(9) 0.0242(9) 0.0223(9) 0.0069(7) 0.0087(7) 0.0000(7)
C9' 0.0215(10) 0.0257(10) 0.0218(9) 0.0076(8) 0.0072(8) -0.0014(8)
C10' 0.0226(10) 0.0230(9) 0.0259(10) 0.0066(8) 0.0062(8) -0.0011(8)
C11' 0.0300(11) 0.0343(11) 0.0328(11) 0.0075(9) 0.0166(9) -0.0035(9)
C12' 0.0332(12) 0.0305(11) 0.0240(10) 0.0122(9) 0.0028(9) -0.0021(9)

loop_
_atom_type_symbol
_atom_type_description
_atom_type_scat_dispersion_real
_atom_type_scat_dispersion_imag
_atom_type_scat_source
C C 0.0181 0.0091 'International Tables Vol C Tables 4.2.6.8 and 6.1.1.4'
H H 0.0000 0.0000 'International Tables Vol C Tables 4.2.6.8 and 6.1.1.4'
N N 0.0311 0.0180 'International Tables Vol C Tables 4.2.6.8 and 6.1.1.4'
P P 0.2955 0.4335 'International Tables Vol C Tables 4.2.6.8 and 6.1.1.4'
Br Br -0.6763 1.2805 'International Tables Vol C Tables 4.2.6.8 and 6.1.1.4'
Cu Cu -1.9646 0.5888 'International Tables Vol C Tables 4.2.6.8 and 6.1.1.4'

loop_
_geom_angle_atom_site_label_1
_geom_angle_atom_site_label_2
_geom_angle_atom_site_label_3
_geom_angle
_geom_angle_site_symmetry_1
_geom_angle_site_symmetry_3
P3' Cu P3 105.92(2) . .
P3' Cu Br 117.107(19) . 2_556
P3 Cu Br 113.586(19) . 2_556
P3' Cu Br 102.465(18) . .
P3 Cu Br 121.57(2) . .
Br Cu Br 96.252(12) 2_556 .
Cu Br Cu 83.748(13) 2_556 .
C2 N1 C7A 112.48(17) . .
C2 N1 C8 121.99(17) . .
C7A N1 C8 125.46(17) . .
N1 C2 P3 115.19(15) . .
C2 P3 C3A 89.12(10) . .
C2 P3 Cu 119.61(7) . .
C3A P3 Cu 136.25(7) . .
C4 C3A C7A 119.04(19) . .
C4 C3A P3 130.31(17) . .
C7A C3A P3 110.63(15) . .
C5 C4 C3A 119.7(2) . .
C4 C5 C6 120.6(2) . .
C7 C6 C5 121.4(2) . .
C6 C7 C7A 118.2(2) . .
N1 C7A C7 126.36(19) . .
N1 C7A C3A 112.54(18) . .
C7 C7A C3A 121.09(19) . .
N1 C8 C9 115.75(17) . .
C12 C9 C10 109.45(18) . .
C12 C9 C11 108.64(18) . .
C10 C9 C11 109.98(17) . .
C12 C9 C8 110.82(17) . .
C10 C9 C8 111.54(17) . .
C11 C9 C8 106.34(17) . .
C2' N1' C7A' 112.90(16) . .
C2' N1' C8' 121.63(17) . .
C7A' N1' C8' 125.46(16) . .
N1' C2' P3' 114.24(15) . .
C2' P3' C3' 89.87(10) . .
C2' P3' Cu 137.09(7) . .
C3' P3' Cu 131.65(7) . .
C4' C3' C7A' 119.50(19) . .
C4' C3' P3' 129.96(16) . .
C7A' C3' P3' 110.49(15) . .
C5' C4' C3' 119.5(2) . .
C4' C5' C6' 120.7(2) . .
C7' C6' C5' 121.3(2) . .
N1' C7A' C7' 126.78(19) . .
N1' C7A' C3' 112.48(17) . .
C7' C7A' C3' 120.71(19) . .
C6' C7' C7A' 118.2(2) . .
N1' C8' C9' 114.97(16) . .
C12' C9' C10' 109.60(18) . .
C12' C9' C11' 109.51(18) . .
C10' C9' C11' 109.38(17) . .
C12' C9' C8' 111.61(17) . .
C10' C9' C8' 110.73(16) . .
C11' C9' C8' 105.93(17) . .

loop_
_geom_bond_atom_site_label_1
_geom_bond_atom_site_label_2
_geom_bond_distance
_geom_bond_site_symmetry_2
Cu P3' 2.2531(6) .
Cu P3 2.2649(6) .
Cu Br 2.4817(4) 2_556
Cu Br 2.5372(4) .
Br Cu 2.4816(4) 2_556
N1 C2 1.360(3) .
N1 C7A 1.385(3) .
N1 C8 1.470(3) .
C2 P3 1.714(2) .
P3 C3A 1.775(2) .
C3A C4 1.403(3) .
C3A C7A 1.417(3) .
C4 C5 1.376(3) .
C5 C6 1.405(3) .
C6 C7 1.379(3) .
C7 C7A 1.404(3) .
C8 C9 1.536(3) .
C9 C12 1.527(3) .
C9 C10 1.529(3) .
C9 C11 1.533(3) .
N1' C2' 1.361(3) .
N1' C7A' 1.386(3) .
N1' C8' 1.470(2) .
C2' P3' 1.711(2) .
P3' C3' 1.767(2) .
C3' C4' 1.403(3) .
C3' C7A' 1.412(3) .
C4' C5' 1.373(3) .
C5' C6' 1.401(3) .
C6' C7' 1.381(3) .
C7A' C7' 1.405(3) .
C8' C9' 1.543(3) .
C9' C12' 1.524(3) .
C9' C10' 1.530(3) .
C9' C11' 1.538(3) .
